data_7246915
loop_
_publ_author_name
'Budzikur-Maci\;ag, Daria'
'Kinzhybalo, Vasyl'
'\'Slepokura, Katarzyna'

_publ_section_title
;
 Structural variety and dehydration in 3-aminopyridine--hypodiphosphoric
 acid--water system
;
_journal_issue 26
_journal_name_full CrystEngComm
_journal_page_first 3826
_journal_page_last 3836
_journal_paper_doi 10.1039/D3CE00186E
_journal_volume 25
_journal_year 2023
_chemical_formula_moiety '6(C5 N2 H7), (H2 P2 O6), (P2 O4), 2(H2 O)'
_chemical_formula_sum 'C30 H48 N12 O14 P4'
_chemical_formula_weight 924.68
_space_group_crystal_system monoclinic
_space_group_IT_number 14
_space_group_name_Hall '-P 2ybc'
_space_group_name_H-M_alt 'P 1 21/c 1'
_atom_sites_solution_hydrogens mixed
_atom_sites_solution_primary difmap
_atom_sites_solution_secondary dual
_audit_creation_method SHELXL-2016/6
_audit_update_record
;
2023-05-15 deposited with the CCDC.	2023-05-29 downloaded from the CCDC.
;
_cell_angle_alpha 90
_cell_angle_beta 106.49(2)
_cell_angle_gamma 90
_cell_formula_units_Z 2
_cell_length_a 12.0257(13)
_cell_length_b 14.6592(14)
_cell_length_c 12.1537(11)
_cell_measurement_reflns_used 10827
_cell_measurement_temperature 100(2)
_cell_measurement_theta_max 63.5840
_cell_measurement_theta_min 4.8420
_cell_volume 2054.4(4)
_computing_cell_refinement 'CrysAlisPro 1.171.41.80a (Rigaku OD, 2020)'
_computing_data_collection 'CrysAlisPro 1.171.41.80a (Rigaku OD, 2020)'
_computing_data_reduction 'CrysAlisPro 1.171.41.80a (Rigaku OD, 2020)'
_computing_structure_refinement 'SHELXL-2016/6 (Sheldrick, 2016)'
_computing_structure_solution 'SHELXT-2016/6 (Sheldrick, 2016)'
_diffrn_ambient_temperature 100(2)
_diffrn_detector 'Hybrid Pixel Array Detector'
_diffrn_detector_area_resol_mean 10.0000
_diffrn_detector_type 'HyPix-Arc 150'
_diffrn_measured_fraction_theta_full 0.979
_diffrn_measured_fraction_theta_max 0.979
_diffrn_measurement_device 'four-circle diffractometer'
_diffrn_measurement_device_type 'XtaLAB Synergy R, DW system, HyPix-Arc 150'
_diffrn_measurement_method '\w scans'
_diffrn_radiation_type CuK\a
_diffrn_radiation_wavelength 1.5418
_diffrn_reflns_av_R_equivalents 0.0134
_diffrn_reflns_av_unetI/netI 0.0087
_diffrn_reflns_Laue_measured_fraction_full 0.979
_diffrn_reflns_Laue_measured_fraction_max 0.979
_diffrn_reflns_limit_h_max 13
_diffrn_reflns_limit_h_min -13
_diffrn_reflns_limit_k_max 16
_diffrn_reflns_limit_k_min -17
_diffrn_reflns_limit_l_max 13
_diffrn_reflns_limit_l_min -10
_diffrn_reflns_number 14175
_diffrn_reflns_point_group_measured_fraction_full 0.979
_diffrn_reflns_point_group_measured_fraction_max 0.979
_diffrn_reflns_theta_full 63.825
_diffrn_reflns_theta_max 63.825
_diffrn_reflns_theta_min 4.848
_diffrn_source 'Rotating-anode X-ray tube'
_diffrn_source_type 'Rigaku (Cu) X-ray Source'
_exptl_absorpt_coefficient_mu 2.393
_exptl_absorpt_correction_T_max 1.00000
_exptl_absorpt_correction_T_min 0.60659
_exptl_absorpt_correction_type multi-scan
_exptl_absorpt_process_details
;
CrysAlisPro 1.171.41.80a (Rigaku Oxford Diffraction, 2020)
Empirical absorption correction using spherical harmonics,
implemented in SCALE3 ABSPACK scaling algorithm.
;
_exptl_crystal_colour colourless
_exptl_crystal_density_diffrn 1.495
_exptl_crystal_description plate
_exptl_crystal_F_000 968
_exptl_crystal_size_max 0.345
_exptl_crystal_size_mid 0.077
_exptl_crystal_size_min 0.066
_refine_diff_density_max 0.386
_refine_diff_density_min -0.341
_refine_diff_density_rms 0.046
_refine_ls_extinction_method none
_refine_ls_goodness_of_fit_ref 1.056
_refine_ls_hydrogen_treatment mixed
_refine_ls_matrix_type full
_refine_ls_number_parameters 316
_refine_ls_number_reflns 3311
_refine_ls_number_restraints 3
_refine_ls_restrained_S_all 1.056
_refine_ls_R_factor_all 0.0258
_refine_ls_R_factor_gt 0.0253
_refine_ls_shift/su_max 0.001
_refine_ls_shift/su_mean 0.000
_refine_ls_structure_factor_coef Fsqd
_refine_ls_weighting_details 'w=1/[\s^2^(Fo^2^)+(0.0350P)^2^+1.3036P] where P=(Fo^2^+2Fc^2^)/3'
_refine_ls_weighting_scheme calc
_refine_ls_wR_factor_gt 0.0686
_refine_ls_wR_factor_ref 0.0690
_reflns_Friedel_coverage 0.000
_reflns_number_gt 3234
_reflns_number_total 3311
_reflns_threshold_expression 'I > 2\s(I)'
_cod_data_source_file d3ce00186e4.cif
_cod_data_source_block 3Aminopyr31-100
_cod_depositor_comments 'Adding full bibliography for 7246911--7246916.cif.'
_cod_original_sg_symbol_H-M 'P 21/c'
_cod_database_code 7246915
_shelx_shelxl_version_number 2016/6
_shelx_space_group_comment
;
The symmetry employed for this shelxl refinement is uniquely defined
by the following loop, which should always be used as a source of
symmetry information in preference to the above space-group names.
They are only intended as comments.
;
_shelx_estimated_absorpt_t_min 0.492
_shelx_estimated_absorpt_t_max 0.858

loop_
_space_group_symop_operation_xyz
'x, y, z'
'-x, y+1/2, -z+1/2'
'-x, -y, -z'
'x, -y-1/2, z-1/2'

loop_
_atom_site_label
_atom_site_type_symbol
_atom_site_fract_x
_atom_site_fract_y
_atom_site_fract_z
_atom_site_U_iso_or_equiv
_atom_site_adp_type
_atom_site_occupancy
_atom_site_site_symmetry_order
_atom_site_calc_flag
_atom_site_refinement_flags_posn
_atom_site_refinement_flags_adp
_atom_site_refinement_flags_occupancy
_atom_site_disorder_assembly
_atom_site_disorder_group
P1A P 0.42445(3) 0.45590(2) 0.46698(3) 0.01094(11) Uani 1 1 d . . . . .
O1A O 0.31660(8) 0.51123(7) 0.46456(8) 0.0158(2) Uani 1 1 d . . . . .
O2A O 0.44047(8) 0.37418(7) 0.54773(8) 0.0145(2) Uani 1 1 d . . . . .
O3A O 0.42523(8) 0.42492(7) 0.34631(8) 0.0169(2) Uani 1 1 d . . . . .
P1B P 0.05400(3) 0.44057(2) 0.53440(3) 0.01038(11) Uani 1 1 d . . . . .
O1B O 0.04861(8) 0.37467(7) 0.43846(8) 0.0140(2) Uani 1 1 d . . . . .
O2B O 0.01717(8) 0.40445(7) 0.63563(8) 0.0158(2) Uani 1 1 d . . . . .
O3B O 0.18002(8) 0.48025(7) 0.58492(8) 0.0147(2) Uani 1 1 d . . . . .
H3PB H 0.223(2) 0.4878(16) 0.536(2) 0.052(7) Uiso 1 1 d . . . . .
N1A N 0.61938(11) 0.29672(8) 0.68208(10) 0.0171(3) Uani 1 1 d . . . . .
H1NA H 0.5599(19) 0.3297(15) 0.6292(18) 0.047(6) Uiso 1 1 d . . . . .
C2A C 0.73093(13) 0.30631(10) 0.68451(12) 0.0164(3) Uani 1 1 d . . . . .
H2A H 0.751715 0.348257 0.634125 0.020 Uiso 1 1 calc R U . . .
C3A C 0.81696(13) 0.25467(10) 0.76110(12) 0.0157(3) Uani 1 1 d . . . . .
N3A N 0.93067(11) 0.26328(10) 0.76701(12) 0.0202(3) Uani 1 1 d . . . . .
H3A1 H 0.9530(17) 0.2967(14) 0.7179(17) 0.033(5) Uiso 1 1 d . . . . .
H3A2 H 0.9771(16) 0.2235(13) 0.8101(16) 0.028(5) Uiso 1 1 d . . . . .
C4A C 0.78000(13) 0.19413(10) 0.83369(13) 0.0181(3) Uani 1 1 d . . . . .
H4A H 0.835600 0.157965 0.887034 0.022 Uiso 1 1 calc R U . . .
C5A C 0.66458(13) 0.18666(10) 0.82842(13) 0.0192(3) Uani 1 1 d . . . . .
H5A H 0.640659 0.145600 0.877760 0.023 Uiso 1 1 calc R U . . .
C6A C 0.58353(13) 0.23938(10) 0.75072(13) 0.0179(3) Uani 1 1 d . . . . .
H6A H 0.503533 0.234935 0.746164 0.021 Uiso 1 1 calc R U . . .
N1B N 0.46744(11) 0.52185(8) 0.19161(10) 0.0168(3) Uani 1 1 d . . . . .
H1NB H 0.444(2) 0.4813(17) 0.255(2) 0.065(7) Uiso 1 1 d . . . . .
C2B C 0.57783(13) 0.54776(10) 0.21568(12) 0.0164(3) Uani 1 1 d . . . . .
H2B H 0.631419 0.526650 0.284362 0.020 Uiso 1 1 calc R U . . .
C3B C 0.61707(13) 0.60504(10) 0.14294(12) 0.0161(3) Uani 1 1 d . . . . .
N3B N 0.73132(11) 0.62792(10) 0.16738(12) 0.0215(3) Uani 1 1 d . . . . .
H3B1 H 0.7726(16) 0.6189(13) 0.2358(17) 0.026(5) Uiso 1 1 d . . . . .
H3B2 H 0.7479(17) 0.6738(14) 0.1305(17) 0.032(5) Uiso 1 1 d . . . . .
C4B C 0.53369(13) 0.63453(10) 0.04256(13) 0.0191(3) Uani 1 1 d . . . . .
H4B H 0.555674 0.674229 -0.009420 0.023 Uiso 1 1 calc R U . . .
C5B C 0.42004(13) 0.60576(11) 0.01971(13) 0.0206(3) Uani 1 1 d . . . . .
H5B H 0.364051 0.625333 -0.048270 0.025 Uiso 1 1 calc R U . . .
C6B C 0.38767(14) 0.54863(10) 0.09548(13) 0.0189(3) Uani 1 1 d . . . . .
H6B H 0.309664 0.528419 0.079764 0.023 Uiso 1 1 calc R U . . .
N1C N -0.00086(11) 0.51688(9) 0.79660(10) 0.0173(3) Uani 1 1 d . . . . .
H1NC H 0.0131(18) 0.4755(15) 0.7419(18) 0.041(6) Uiso 1 1 d . . . . .
C2C C -0.10730(13) 0.55135(10) 0.77897(12) 0.0172(3) Uani 1 1 d . . . . .
H2C H -0.168127 0.531689 0.714807 0.021 Uiso 1 1 calc R U . . .
C3C C -0.12981(13) 0.61613(10) 0.85422(12) 0.0181(3) Uani 1 1 d . . . . .
N3C N -0.23777(12) 0.64999(11) 0.83819(13) 0.0284(3) Uani 1 1 d . . . . .
H3C1 H -0.2462(17) 0.6900(14) 0.8830(17) 0.031(5) Uiso 1 1 d . . . . .
H3C2 H -0.2915(18) 0.6385(14) 0.7759(18) 0.036(5) Uiso 1 1 d . . . . .
C4C C -0.03568(14) 0.64293(11) 0.94729(13) 0.0214(3) Uani 1 1 d . . . . .
H4C H -0.046808 0.687183 1.000283 0.026 Uiso 1 1 calc R U . . .
C5C C 0.07217(14) 0.60518(11) 0.96156(13) 0.0240(4) Uani 1 1 d . . . . .
H5C H 0.135226 0.623345 1.024555 0.029 Uiso 1 1 calc R U . . .
C6C C 0.08929(14) 0.54109(11) 0.88487(13) 0.0217(3) Uani 1 1 d . . . . .
H6C H 0.163570 0.514660 0.894510 0.026 Uiso 1 1 calc R U . . .
O1W O 0.24379(9) 0.27280(7) 0.48025(9) 0.0181(2) Uani 1 1 d DG . . . .
H1W1 H 0.185100 0.306592 0.467301 0.036(6) Uiso 1 1 d DG . . . .
H1W2 H 0.303060 0.305948 0.500572 0.036(6) Uiso 1 1 d DG . . . .

loop_
_atom_site_aniso_label
_atom_site_aniso_U_11
_atom_site_aniso_U_22
_atom_site_aniso_U_33
_atom_site_aniso_U_23
_atom_site_aniso_U_13
_atom_site_aniso_U_12
P1A 0.00858(18) 0.01160(19) 0.01206(19) 0.00142(13) 0.00201(14) -0.00071(13)
O1A 0.0103(5) 0.0155(5) 0.0216(5) 0.0033(4) 0.0044(4) 0.0008(4)
O2A 0.0113(5) 0.0145(5) 0.0163(5) 0.0035(4) 0.0018(4) -0.0005(4)
O3A 0.0168(5) 0.0195(5) 0.0142(5) -0.0017(4) 0.0040(4) -0.0046(4)
P1B 0.00979(19) 0.00995(18) 0.01116(19) -0.00037(13) 0.00259(14) 0.00037(12)
O1B 0.0126(5) 0.0137(5) 0.0149(5) -0.0025(4) 0.0025(4) 0.0004(4)
O2B 0.0192(5) 0.0134(5) 0.0164(5) 0.0017(4) 0.0077(4) 0.0013(4)
O3B 0.0103(5) 0.0177(5) 0.0151(5) -0.0026(4) 0.0021(4) 0.0001(4)
N1A 0.0175(7) 0.0135(6) 0.0170(6) -0.0013(5) -0.0005(5) 0.0039(5)
C2A 0.0203(8) 0.0124(7) 0.0153(7) 0.0006(6) 0.0029(6) 0.0001(6)
C3A 0.0173(7) 0.0122(7) 0.0161(7) -0.0017(6) 0.0020(6) -0.0007(6)
N3A 0.0159(7) 0.0205(7) 0.0231(7) 0.0087(6) 0.0037(6) 0.0012(6)
C4A 0.0192(8) 0.0136(7) 0.0194(8) 0.0036(6) 0.0019(6) 0.0023(6)
C5A 0.0210(8) 0.0153(7) 0.0209(8) 0.0010(6) 0.0054(6) -0.0014(6)
C6A 0.0161(7) 0.0165(8) 0.0203(8) -0.0029(6) 0.0038(6) -0.0004(6)
N1B 0.0190(7) 0.0178(6) 0.0136(6) -0.0006(5) 0.0045(5) 0.0013(5)
C2B 0.0185(8) 0.0175(8) 0.0125(7) -0.0009(6) 0.0031(6) 0.0032(6)
C3B 0.0183(8) 0.0141(7) 0.0158(7) -0.0015(6) 0.0044(6) 0.0029(6)
N3B 0.0173(7) 0.0245(8) 0.0201(7) 0.0063(6) 0.0011(6) -0.0009(6)
C4B 0.0223(8) 0.0172(8) 0.0172(7) 0.0032(6) 0.0047(6) 0.0005(6)
C5B 0.0206(8) 0.0206(8) 0.0168(7) 0.0034(6) -0.0006(6) 0.0027(6)
C6B 0.0164(8) 0.0202(8) 0.0188(8) -0.0007(6) 0.0028(6) 0.0008(6)
N1C 0.0218(7) 0.0168(6) 0.0143(6) -0.0001(5) 0.0065(5) 0.0008(5)
C2C 0.0190(8) 0.0192(8) 0.0132(7) 0.0002(6) 0.0042(6) -0.0029(6)
C3C 0.0184(8) 0.0195(8) 0.0164(7) -0.0006(6) 0.0049(6) -0.0011(6)
N3C 0.0177(7) 0.0377(9) 0.0262(8) -0.0172(7) 0.0003(6) 0.0037(6)
C4C 0.0221(8) 0.0225(8) 0.0181(8) -0.0059(6) 0.0031(6) 0.0011(6)
C5C 0.0203(8) 0.0278(9) 0.0197(8) -0.0057(7) -0.0009(6) 0.0016(7)
C6C 0.0189(8) 0.0247(8) 0.0196(8) -0.0010(6) 0.0023(7) 0.0039(6)
O1W 0.0130(5) 0.0130(5) 0.0282(6) -0.0004(4) 0.0057(4) -0.0002(4)

loop_
_atom_type_symbol
_atom_type_description
_atom_type_scat_dispersion_real
_atom_type_scat_dispersion_imag
_atom_type_scat_source
C C 0.0181 0.0091 'International Tables Vol C Tables 4.2.6.8 and 6.1.1.4'
H H 0.0000 0.0000 'International Tables Vol C Tables 4.2.6.8 and 6.1.1.4'
N N 0.0311 0.0180 'International Tables Vol C Tables 4.2.6.8 and 6.1.1.4'
O O 0.0492 0.0322 'International Tables Vol C Tables 4.2.6.8 and 6.1.1.4'
P P 0.2955 0.4335 'International Tables Vol C Tables 4.2.6.8 and 6.1.1.4'

loop_
_geom_angle_atom_site_label_1
_geom_angle_atom_site_label_2
_geom_angle_atom_site_label_3
_geom_angle
_geom_angle_site_symmetry_1
_geom_angle_site_symmetry_3
_geom_angle_publ_flag
O1A P1A O2A 112.45(6) . . yes
O1A P1A O3A 112.00(6) . . yes
O2A P1A O3A 110.35(6) . . yes
O1A P1A P1A 107.84(5) . 3_666 yes
O2A P1A P1A 106.73(4) . 3_666 yes
O3A P1A P1A 107.16(5) . 3_666 yes
P1A O3A H1NB 127.1(10) . . ?
O1B P1B O2B 116.57(6) . . yes
O1B P1B O3B 111.40(6) . . yes
O2B P1B O3B 106.42(6) . . yes
O1B P1B P1B 108.96(5) . 3_566 yes
O2B P1B P1B 108.00(4) . 3_566 yes
O3B P1B P1B 104.79(4) . 3_566 yes
P1B O3B H3PB 117.4(14) . . ?
C6A N1A C2A 123.31(13) . . ?
C6A N1A H1NA 115.3(13) . . ?
C2A N1A H1NA 121.3(13) . . ?
N1A C2A C3A 120.23(14) . . ?
N1A C2A H2A 119.9 . . ?
C3A C2A H2A 119.9 . . ?
N3A C3A C2A 121.93(14) . . ?
N3A C3A C4A 121.22(13) . . ?
C2A C3A C4A 116.84(13) . . ?
C3A N3A H3A1 121.2(13) . . ?
C3A N3A H3A2 115.7(12) . . ?
H3A1 N3A H3A2 121.3(17) . . ?
C5A C4A C3A 120.96(14) . . ?
C5A C4A H4A 119.5 . . ?
C3A C4A H4A 119.5 . . ?
C4A C5A C6A 119.54(14) . . ?
C4A C5A H5A 120.2 . . ?
C6A C5A H5A 120.2 . . ?
N1A C6A C5A 119.12(14) . . ?
N1A C6A H6A 120.4 . . ?
C5A C6A H6A 120.4 . . ?
C2B N1B C6B 121.97(13) . . ?
C2B N1B H1NB 116.8(13) . . ?
C6B N1B H1NB 121.2(13) . . ?
N1B C2B C3B 121.88(13) . . ?
N1B C2B H2B 119.1 . . ?
C3B C2B H2B 119.1 . . ?
N3B C3B C2B 120.77(14) . . ?
N3B C3B C4B 122.61(14) . . ?
C2B C3B C4B 116.59(14) . . ?
C3B N3B H3B1 116.6(12) . . ?
C3B N3B H3B2 116.5(13) . . ?
H3B1 N3B H3B2 118.3(18) . . ?
C5B C4B C3B 120.05(14) . . ?
C5B C4B H4B 120.0 . . ?
C3B C4B H4B 120.0 . . ?
C6B C5B C4B 120.11(14) . . ?
C6B C5B H5B 119.9 . . ?
C4B C5B H5B 119.9 . . ?
N1B C6B C5B 119.40(14) . . ?
N1B C6B H6B 120.3 . . ?
C5B C6B H6B 120.3 . . ?
C2C N1C C6C 123.33(13) . . ?
C2C N1C H1NC 118.8(12) . . ?
C6C N1C H1NC 117.8(12) . . ?
N1C C2C C3C 120.47(14) . . ?
N1C C2C H2C 119.8 . . ?
C3C C2C H2C 119.8 . . ?
N3C C3C C2C 120.80(14) . . ?
N3C C3C C4C 122.20(14) . . ?
C2C C3C C4C 116.99(14) . . ?
C3C N3C H3C1 117.3(14) . . ?
C3C N3C H3C2 120.4(13) . . ?
H3C1 N3C H3C2 121.0(19) . . ?
C5C C4C C3C 120.18(14) . . ?
C5C C4C H4C 119.9 . . ?
C3C C4C H4C 119.9 . . ?
C4C C5C C6C 120.34(14) . . ?
C4C C5C H5C 119.8 . . ?
C6C C5C H5C 119.8 . . ?
N1C C6C C5C 118.68(14) . . ?
N1C C6C H6C 120.7 . . ?
C5C C6C H6C 120.7 . . ?
H1W1 O1W H1W2 108.2 . . ?

loop_
_geom_bond_atom_site_label_1
_geom_bond_atom_site_label_2
_geom_bond_distance
_geom_bond_site_symmetry_2
_geom_bond_publ_flag
P1A O1A 1.5229(10) . yes
P1A O2A 1.5259(10) . yes
P1A O3A 1.5378(10) . yes
P1A P1A 2.1884(7) 3_666 yes
O3A H1NB 1.45(3) . ?
P1B O1B 1.5012(10) . yes
P1B O2B 1.5165(10) . yes
P1B O3B 1.5760(10) . yes
P1B P1B 2.1922(7) 3_566 yes
O3B H3PB 0.90(2) . ?
N1A C6A 1.339(2) . ?
N1A C2A 1.341(2) . ?
N1A H1NA 0.95(2) . ?
C2A C3A 1.401(2) . ?
C2A H2A 0.9500 . ?
C3A N3A 1.355(2) . ?
C3A C4A 1.409(2) . ?
N3A H3A1 0.87(2) . ?
N3A H3A2 0.87(2) . ?
C4A C5A 1.376(2) . ?
C4A H4A 0.9500 . ?
C5A C6A 1.385(2) . ?
C5A H5A 0.9500 . ?
C6A H6A 0.9500 . ?
N1B C2B 1.331(2) . ?
N1B C6B 1.343(2) . ?
N1B H1NB 1.08(2) . ?
C2B C3B 1.395(2) . ?
C2B H2B 0.9500 . ?
C3B N3B 1.363(2) . ?
C3B C4B 1.409(2) . ?
N3B H3B1 0.85(2) . ?
N3B H3B2 0.86(2) . ?
C4B C5B 1.381(2) . ?
C4B H4B 0.9500 . ?
C5B C6B 1.380(2) . ?
C5B H5B 0.9500 . ?
C6B H6B 0.9500 . ?
N1C C2C 1.336(2) . ?
N1C C6C 1.339(2) . ?
N1C H1NC 0.95(2) . ?
C2C C3C 1.397(2) . ?
C2C H2C 0.9500 . ?
C3C N3C 1.351(2) . ?
C3C C4C 1.410(2) . ?
N3C H3C1 0.83(2) . ?
N3C H3C2 0.86(2) . ?
C4C C5C 1.375(2) . ?
C4C H4C 0.9500 . ?
C5C C6C 1.379(2) . ?
C5C H5C 0.9500 . ?
C6C H6C 0.9500 . ?
O1W H1W1 0.8399 . ?
O1W H1W2 0.8398 . ?

loop_
_geom_hbond_atom_site_label_D
_geom_hbond_atom_site_label_H
_geom_hbond_atom_site_label_A
_geom_hbond_distance_DH
_geom_hbond_distance_HA
_geom_hbond_distance_DA
_geom_hbond_angle_DHA
_geom_hbond_site_symmetry_A
O3B H3PB O1A 0.90(2) 1.64(2) 2.5314(14) 170(2) .
N1A H1NA O2A 0.95(2) 1.63(2) 2.5671(16) 169(2) .
N3A H3A1 O2B 0.87(2) 2.13(2) 2.9762(17) 164.3(18) 1_655
N3A H3A2 O1B 0.87(2) 2.12(2) 2.9606(17) 162.6(17) 4_666
C2A H2A O1A 0.95 2.41 3.1899(18) 139.5 3_666
C4A H4A O1B 0.95 2.50 3.2769(18) 138.5 4_666
N1B H1NB O3A 1.08(2) 1.45(3) 2.5206(16) 174(2) .
N3B H3B1 O2B 0.85(2) 2.59(2) 3.3158(18) 144.2(16) 3_666
N3B H3B1 O3B 0.85(2) 2.55(2) 3.3002(18) 148.7(16) 3_666
N3B H3B2 O1W 0.86(2) 2.00(2) 2.8503(18) 168.0(18) 2_655
C2B H2B O3B 0.95 2.37 3.2427(19) 152.0 3_666
N1C H1NC O2B 0.95(2) 1.67(2) 2.6138(16) 171.7(19) .
N3C H3C1 O1W 0.83(2) 2.05(2) 2.8646(19) 167.9(19) 2_556
N3C H3C2 O3A 0.86(2) 2.07(2) 2.9063(19) 162.4(19) 3_566
C2C H2C O1A 0.95 2.48 3.4217(19) 174.3 3_566
O1W H1W1 O1B 0.84 1.87 2.7058(14) 176.1 .
O1W H1W2 O2A 0.84 1.88 2.7155(14) 176.8 .

loop_
_geom_torsion_atom_site_label_1
_geom_torsion_atom_site_label_2
_geom_torsion_atom_site_label_3
_geom_torsion_atom_site_label_4
_geom_torsion
_geom_torsion_site_symmetry_1
_geom_torsion_site_symmetry_2
_geom_torsion_site_symmetry_3
_geom_torsion_site_symmetry_4
_geom_torsion_publ_flag
C6A N1A C2A C3A 0.3(2) . . . . ?
N1A C2A C3A N3A -179.19(13) . . . . ?
N1A C2A C3A C4A -0.3(2) . . . . ?
N3A C3A C4A C5A 179.05(14) . . . . ?
C2A C3A C4A C5A 0.2(2) . . . . ?
C3A C4A C5A C6A 0.0(2) . . . . ?
C2A N1A C6A C5A -0.2(2) . . . . ?
C4A C5A C6A N1A 0.0(2) . . . . ?
C6B N1B C2B C3B 0.6(2) . . . . ?
N1B C2B C3B N3B -177.59(14) . . . . ?
N1B C2B C3B C4B 0.2(2) . . . . ?
N3B C3B C4B C5B 177.02(14) . . . . ?
C2B C3B C4B C5B -0.8(2) . . . . ?
C3B C4B C5B C6B 0.5(2) . . . . ?
C2B N1B C6B C5B -0.9(2) . . . . ?
C4B C5B C6B N1B 0.4(2) . . . . ?
C6C N1C C2C C3C 0.0(2) . . . . ?
N1C C2C C3C N3C -178.70(14) . . . . ?
N1C C2C C3C C4C 0.4(2) . . . . ?
N3C C3C C4C C5C 178.60(16) . . . . ?
C2C C3C C4C C5C -0.5(2) . . . . ?
C3C C4C C5C C6C 0.2(2) . . . . ?
C2C N1C C6C C5C -0.3(2) . . . . ?
C4C C5C C6C N1C 0.2(2) . . . . ?
O1A P1A P1A O1A 180.000(1) . . 3_666 3_666 yes
O2A P1A P1A O1A 58.96(6) . . 3_666 3_666 yes
O3A P1A P1A O1A -59.26(7) . . 3_666 3_666 yes
O1A P1A P1A O2A -58.96(6) . . 3_666 3_666 yes
O2A P1A P1A O2A 180.000(0) . . 3_666 3_666 yes
O3A P1A P1A O2A 61.78(6) . . 3_666 3_666 yes
O1A P1A P1A O3A 59.26(7) . . 3_666 3_666 yes
O2A P1A P1A O3A -61.78(6) . . 3_666 3_666 yes
O3A P1A P1A O3A 180.0 . . 3_666 3_666 yes
O1B P1B P1B O1B 180.000(1) . . 3_566 3_566 yes
O2B P1B P1B O1B 52.48(7) . . 3_566 3_566 yes
O3B P1B P1B O1B -60.67(6) . . 3_566 3_566 yes
O1B P1B P1B O2B -52.48(7) . . 3_566 3_566 yes
O2B P1B P1B O2B 180.000(0) . . 3_566 3_566 yes
O3B P1B P1B O2B 66.84(6) . . 3_566 3_566 yes
O1B P1B P1B O3B 60.67(6) . . 3_566 3_566 yes
O2B P1B P1B O3B -66.84(6) . . 3_566 3_566 yes
O3B P1B P1B O3B 180.0 . . 3_566 3_566 yes
